data_4130645
loop_
_publ_author_name
'Atzori, Matteo'
'Morra, Elena'
'Tesi, Lorenzo'
'Albino, Andrea'
'Chiesa, Mario'
'Sorace, Lorenzo'
'Sessoli, Roberta'

_publ_section_title
;
 Quantum Coherence Times Enhancement in Vanadium(IV)-based Potential
 Molecular Qubits: the Key Role of the Vanadyl Moiety.
;
_journal_issue 35
_journal_name_full 'Journal of the American Chemical Society'
_journal_page_first 11234
_journal_page_last 11244
_journal_paper_doi 10.1021/jacs.6b05574
_journal_volume 138
_journal_year 2016
_chemical_formula_moiety 'C54 H40 Mo O P2 S10'
_chemical_formula_sum 'C54 H40 Mo O P2 S10'
_chemical_formula_weight 1183.34
_space_group_IT_number 15
_space_group_name_Hall '-C 2yc'
_space_group_name_H-M_alt 'C 1 2/c 1'
_symmetry_cell_setting monoclinic
_symmetry_space_group_name_Hall '-C 2yc'
_symmetry_space_group_name_H-M 'C 1 2/c 1'
_atom_sites_solution_hydrogens geom
_atom_sites_solution_primary direct
_atom_sites_solution_secondary difmap
_audit_creation_method SHELXL-97
_cell_angle_alpha 90.00
_cell_angle_beta 94.2600(10)
_cell_angle_gamma 90.00
_cell_formula_units_Z 4
_cell_length_a 19.9651(3)
_cell_length_b 12.53350(10)
_cell_length_c 20.8994(2)
_cell_measurement_reflns_used 8788
_cell_measurement_temperature 100(2)
_cell_measurement_theta_max 70.6280
_cell_measurement_theta_min 4.5840
_cell_volume 5215.26(10)
_computing_cell_refinement
;
CrysAlisPro, Agilent Technologies,
Version 1.171.37.35g (release 09-12-2014 CrysAlis171 .NET)
(compiled Dec  9 2014,15:38:47)
;
_computing_data_collection
;
CrysAlisPro, Agilent Technologies,
Version 1.171.37.35g (release 09-12-2014 CrysAlis171 .NET)
(compiled Dec  9 2014,15:38:47)
;
_computing_data_reduction
;
CrysAlisPro, Agilent Technologies,
Version 1.171.37.35g (release 09-12-2014 CrysAlis171 .NET)
(compiled Dec  9 2014,15:38:47)
;
_computing_structure_refinement 'SHELXL-97 (Sheldrick, 1997)'
_computing_structure_solution 'SHELXL-97 (Sheldrick, 1997)'
_diffrn_ambient_temperature 100(2)
_diffrn_detector_area_resol_mean 8.1241
_diffrn_measured_fraction_theta_full 0.999
_diffrn_measured_fraction_theta_max 0.999
_diffrn_measurement_device_type 'Xcalibur, Onyx'
_diffrn_measurement_method 'w\ scans'
_diffrn_radiation_monochromator graphite
_diffrn_radiation_source 'Enhance (Cu) X-ray Source'
_diffrn_radiation_type CuK\a
_diffrn_radiation_wavelength 1.54184
_diffrn_reflns_av_R_equivalents 0.0314
_diffrn_reflns_av_sigmaI/netI 0.0445
_diffrn_reflns_limit_h_max 24
_diffrn_reflns_limit_h_min -18
_diffrn_reflns_limit_k_max 15
_diffrn_reflns_limit_k_min -15
_diffrn_reflns_limit_l_max 17
_diffrn_reflns_limit_l_min -25
_diffrn_reflns_number 13903
_diffrn_reflns_theta_full 70.56
_diffrn_reflns_theta_max 70.56
_diffrn_reflns_theta_min 4.24
_exptl_absorpt_coefficient_mu 6.691
_exptl_absorpt_correction_T_max 1.00000
_exptl_absorpt_correction_T_min 0.81048
_exptl_absorpt_correction_type multi-scan
_exptl_absorpt_process_details
;
CrysAlisPro, Agilent Technologies,
Version 1.171.37.35g (release 09-12-2014 CrysAlis171 .NET)
(compiled Dec  9 2014,15:38:47)
Empirical absorption correction using spherical harmonics,
 implemented in SCALE3 ABSPACK scaling algorithm.
;
_exptl_crystal_colour red-brown
_exptl_crystal_density_diffrn 1.507
_exptl_crystal_density_meas ?
_exptl_crystal_density_method 'not measured'
_exptl_crystal_description prism
_exptl_crystal_F_000 2416
_exptl_crystal_size_max 0.2
_exptl_crystal_size_mid 0.2
_exptl_crystal_size_min 0.1
_refine_diff_density_max 0.499
_refine_diff_density_min -0.339
_refine_diff_density_rms 0.069
_refine_ls_extinction_method none
_refine_ls_goodness_of_fit_ref 1.106
_refine_ls_hydrogen_treatment mixed
_refine_ls_matrix_type full
_refine_ls_number_parameters 308
_refine_ls_number_reflns 4812
_refine_ls_number_restraints 0
_refine_ls_restrained_S_all 1.106
_refine_ls_R_factor_all 0.0355
_refine_ls_R_factor_gt 0.0280
_refine_ls_shift/su_max 0.004
_refine_ls_shift/su_mean 0.001
_refine_ls_structure_factor_coef Fsqd
_refine_ls_weighting_details 'calc w=1/[\s^2^(Fo^2^)+(0.0181P)^2^+2.7533P] where P=(Fo^2^+2Fc^2^)/3'
_refine_ls_weighting_scheme calc
_refine_ls_wR_factor_gt 0.0624
_refine_ls_wR_factor_ref 0.0683
_reflns_number_gt 4306
_reflns_number_total 4812
_reflns_threshold_expression >2sigma(I)
_cod_data_source_file ja6b05574_si_004.cif
_cod_data_source_block 3
_cod_depositor_comments
;
The following automatic conversions were performed:

data item '_exptl_crystal_density_meas' value 'not measured' was
changed to '?' -- the value is perceived as not measured.

Automatic conversion script
Id: cif_fix_values 6909 2019-04-08 15:41:33Z antanas 
;
_cod_original_sg_symbol_H-M 'C 2/c'
_cod_database_code 4130645

loop_
_symmetry_equiv_pos_as_xyz
'x, y, z'
'-x, y, -z+1/2'
'x+1/2, y+1/2, z'
'-x+1/2, y+1/2, -z+1/2'
'-x, -y, -z'
'x, -y, z-1/2'
'-x+1/2, -y+1/2, -z'
'x+1/2, -y+1/2, z-1/2'

loop_
_atom_site_label
_atom_site_type_symbol
_atom_site_fract_x
_atom_site_fract_y
_atom_site_fract_z
_atom_site_U_iso_or_equiv
_atom_site_adp_type
_atom_site_occupancy
_atom_site_symmetry_multiplicity
_atom_site_calc_flag
_atom_site_refinement_flags
O1 O 0.0000 0.27537(19) 0.2500 0.0236(5) Uani 1 2 d S
C1 C 0.11985(12) 0.4849(2) 0.35678(11) 0.0201(5) Uani 1 1 d .
C2 C -0.06527(12) 0.4907(2) 0.10908(10) 0.0204(5) Uani 1 1 d .
C3 C -0.16781(13) 0.5315(2) 0.02635(11) 0.0228(5) Uani 1 1 d .
C6D C 0.36431(12) 0.5681(2) 0.43937(11) 0.0226(5) Uani 1 1 d .
H6D H 0.3557 0.5352 0.4778 0.027 Uiso 1 1 calc R
Mo1 Mo 0.0000 0.41016(2) 0.2500 0.01724(8) Uani 1 2 d S
S1 S 0.11454(3) 0.46216(5) 0.27376(3) 0.02068(13) Uani 1 1 d .
S3 S 0.19683(3) 0.51006(5) 0.39856(3) 0.02286(13) Uani 1 1 d .
S2 S 0.01671(3) 0.47299(5) 0.14378(2) 0.01965(13) Uani 1 1 d .
S4 S -0.08128(3) 0.52102(5) 0.02768(3) 0.02335(14) Uani 1 1 d .
P1 P 0.40846(3) 0.36954(5) 0.40025(3) 0.01904(13) Uani 1 1 d .
S5 S -0.21766(3) 0.55723(6) -0.03872(3) 0.02687(15) Uani 1 1 d .
C2B C 0.45888(12) 0.3041(2) 0.52214(11) 0.0220(5) Uani 1 1 d .
H2B H 0.5013 0.3051 0.5065 0.026 Uiso 1 1 calc R
C5B C 0.33215(14) 0.2981(2) 0.56886(12) 0.0268(6) Uani 1 1 d .
H5B H 0.2899 0.2955 0.5847 0.032 Uiso 1 1 calc R
C1C C 0.34868(12) 0.2907(2) 0.35296(10) 0.0200(5) Uani 1 1 d .
C3A C 0.57563(13) 0.2460(2) 0.32702(12) 0.0285(6) Uani 1 1 d .
H3A H 0.5873 0.1872 0.3031 0.034 Uiso 1 1 calc R
C6A C 0.54141(13) 0.4242(2) 0.39683(12) 0.0271(6) Uani 1 1 d .
H6A H 0.5297 0.4843 0.4196 0.032 Uiso 1 1 calc R
C5D C 0.35130(13) 0.6763(2) 0.43087(12) 0.0255(5) Uani 1 1 d .
H5D H 0.3342 0.7159 0.4636 0.031 Uiso 1 1 calc R
C5C C 0.25657(13) 0.2707(2) 0.27280(11) 0.0267(6) Uani 1 1 d .
H5C H 0.2250 0.3009 0.2432 0.032 Uiso 1 1 calc R
C1B C 0.40244(12) 0.33039(19) 0.48208(11) 0.0197(5) Uani 1 1 d .
C6C C 0.30238(12) 0.3356(2) 0.30792(11) 0.0232(5) Uani 1 1 d .
H6C H 0.3020 0.4090 0.3012 0.028 Uiso 1 1 calc R
C2D C 0.40274(12) 0.5585(2) 0.33265(12) 0.0246(5) Uani 1 1 d .
H2D H 0.4201 0.5194 0.2998 0.030 Uiso 1 1 calc R
C3C C 0.30369(13) 0.1161(2) 0.32743(11) 0.0248(5) Uani 1 1 d .
H3C H 0.3040 0.0426 0.3336 0.030 Uiso 1 1 calc R
C4C C 0.25784(13) 0.1621(2) 0.28182(12) 0.0275(6) Uani 1 1 d .
H4C H 0.2279 0.1189 0.2574 0.033 Uiso 1 1 calc R
C6B C 0.33855(13) 0.3265(2) 0.50558(11) 0.0236(5) Uani 1 1 d .
H6B H 0.3006 0.3430 0.4788 0.028 Uiso 1 1 calc R
C1A C 0.49237(12) 0.3493(2) 0.37689(11) 0.0217(5) Uani 1 1 d .
C3D C 0.38920(12) 0.6666(2) 0.32455(12) 0.0269(6) Uani 1 1 d .
H3D H 0.3972 0.6999 0.2861 0.032 Uiso 1 1 calc R
C1D C 0.39015(11) 0.50902(19) 0.39052(11) 0.0188(5) Uani 1 1 d .
C4A C 0.62402(13) 0.3188(2) 0.34827(12) 0.0298(6) Uani 1 1 d .
H4A H 0.6685 0.3076 0.3395 0.036 Uiso 1 1 calc R
C5A C 0.60728(14) 0.4090(2) 0.38273(12) 0.0313(6) Uani 1 1 d .
H5A H 0.6401 0.4585 0.3961 0.038 Uiso 1 1 calc R
C3B C 0.45146(14) 0.2764(2) 0.58533(12) 0.0275(6) Uani 1 1 d .
H3B H 0.4891 0.2596 0.6123 0.033 Uiso 1 1 calc R
C2A C 0.50936(13) 0.2605(2) 0.34129(11) 0.0238(5) Uani 1 1 d .
H2A H 0.4766 0.2114 0.3272 0.029 Uiso 1 1 calc R
C4D C 0.36381(13) 0.7248(2) 0.37375(12) 0.0273(6) Uani 1 1 d .
H4D H 0.3551 0.7972 0.3681 0.033 Uiso 1 1 calc R
C2C C 0.34848(13) 0.1798(2) 0.36331(11) 0.0228(5) Uani 1 1 d .
H2C H 0.3785 0.1496 0.3943 0.027 Uiso 1 1 calc R
C4B C 0.38860(14) 0.2735(2) 0.60864(11) 0.0265(6) Uani 1 1 d .
H4B H 0.3841 0.2550 0.6512 0.032 Uiso 1 1 calc R

loop_
_atom_site_aniso_label
_atom_site_aniso_U_11
_atom_site_aniso_U_22
_atom_site_aniso_U_33
_atom_site_aniso_U_23
_atom_site_aniso_U_13
_atom_site_aniso_U_12
O1 0.0273(13) 0.0202(12) 0.0242(11) 0.000 0.0075(10) 0.000
C1 0.0181(12) 0.0214(12) 0.0202(11) -0.0006(9) -0.0019(9) -0.0002(10)
C2 0.0220(13) 0.0213(12) 0.0178(10) 0.0026(9) 0.0015(9) 0.0004(10)
C3 0.0235(13) 0.0216(12) 0.0235(11) 0.0015(10) 0.0020(10) -0.0030(10)
C6D 0.0198(13) 0.0245(13) 0.0233(11) -0.0006(10) 0.0005(10) 0.0009(10)
Mo1 0.01821(15) 0.01677(13) 0.01704(13) 0.000 0.00324(10) 0.000
S1 0.0184(3) 0.0260(3) 0.0179(3) 0.0009(2) 0.0033(2) 0.0001(2)
S3 0.0175(3) 0.0298(3) 0.0213(3) -0.0021(2) 0.0018(2) 0.0002(2)
S2 0.0173(3) 0.0235(3) 0.0185(3) 0.0016(2) 0.0036(2) -0.0001(2)
S4 0.0195(3) 0.0318(3) 0.0188(3) 0.0030(2) 0.0023(2) -0.0002(3)
P1 0.0181(3) 0.0199(3) 0.0190(3) -0.0012(2) 0.0012(2) 0.0027(2)
S5 0.0230(3) 0.0347(3) 0.0224(3) 0.0046(3) -0.0019(2) -0.0035(3)
C2B 0.0209(13) 0.0188(11) 0.0260(12) -0.0009(10) -0.0005(10) 0.0001(10)
C5B 0.0281(14) 0.0260(13) 0.0272(12) -0.0005(11) 0.0077(11) -0.0012(11)
C1C 0.0185(12) 0.0252(12) 0.0169(10) -0.0036(10) 0.0050(9) 0.0014(10)
C3A 0.0301(15) 0.0277(13) 0.0285(12) 0.0015(11) 0.0081(11) 0.0088(11)
C6A 0.0242(14) 0.0284(13) 0.0289(12) -0.0093(11) 0.0042(11) 0.0007(11)
C5D 0.0227(13) 0.0232(13) 0.0303(13) -0.0036(11) 0.0002(10) 0.0024(11)
C5C 0.0223(13) 0.0354(14) 0.0220(11) -0.0033(11) 0.0001(10) 0.0019(11)
C1B 0.0219(12) 0.0156(11) 0.0216(11) -0.0033(9) 0.0005(9) 0.0027(10)
C6C 0.0212(13) 0.0260(13) 0.0225(11) -0.0017(10) 0.0033(10) 0.0021(11)
C2D 0.0184(12) 0.0310(14) 0.0247(12) -0.0001(11) 0.0037(10) -0.0001(11)
C3C 0.0276(14) 0.0218(12) 0.0260(12) -0.0051(10) 0.0094(10) 0.0017(11)
C4C 0.0210(13) 0.0344(15) 0.0272(12) -0.0106(11) 0.0019(10) -0.0018(11)
C6B 0.0224(13) 0.0255(13) 0.0225(11) 0.0001(10) -0.0003(10) 0.0055(11)
C1A 0.0206(13) 0.0252(12) 0.0194(11) 0.0007(10) 0.0027(9) 0.0028(10)
C3D 0.0204(13) 0.0303(14) 0.0298(12) 0.0107(11) -0.0001(10) -0.0025(11)
C1D 0.0144(12) 0.0191(11) 0.0227(11) 0.0020(10) -0.0004(9) -0.0010(9)
C4A 0.0213(13) 0.0403(16) 0.0287(13) 0.0053(12) 0.0080(11) 0.0073(12)
C5A 0.0225(14) 0.0406(16) 0.0309(13) -0.0066(12) 0.0032(11) -0.0018(12)
C3B 0.0315(15) 0.0225(12) 0.0271(12) 0.0042(10) -0.0068(11) -0.0007(11)
C2A 0.0253(13) 0.0207(12) 0.0256(11) 0.0020(10) 0.0032(10) 0.0020(10)
C4D 0.0212(13) 0.0211(12) 0.0387(14) 0.0026(11) -0.0036(11) 0.0006(11)
C2C 0.0236(13) 0.0244(12) 0.0208(11) -0.0008(10) 0.0036(10) 0.0043(10)
C4B 0.0367(15) 0.0245(13) 0.0184(11) 0.0020(10) 0.0009(11) -0.0037(11)

loop_
_atom_type_symbol
_atom_type_description
_atom_type_scat_dispersion_real
_atom_type_scat_dispersion_imag
_atom_type_scat_source
C C 0.0181 0.0091 'International Tables Vol C Tables 4.2.6.8 and 6.1.1.4'
H H 0.0000 0.0000 'International Tables Vol C Tables 4.2.6.8 and 6.1.1.4'
Mo Mo -0.0483 2.7339 'International Tables Vol C Tables 4.2.6.8 and 6.1.1.4'
O O 0.0492 0.0322 'International Tables Vol C Tables 4.2.6.8 and 6.1.1.4'
P P 0.2955 0.4335 'International Tables Vol C Tables 4.2.6.8 and 6.1.1.4'
S S 0.3331 0.5567 'International Tables Vol C Tables 4.2.6.8 and 6.1.1.4'

loop_
_geom_angle_atom_site_label_1
_geom_angle_atom_site_label_2
_geom_angle_atom_site_label_3
_geom_angle
_geom_angle_site_symmetry_1
_geom_angle_site_symmetry_3
C2 C1 S3 116.33(17) 2 .
C2 C1 S1 122.72(18) 2 .
S3 C1 S1 120.82(14) . .
C1 C2 S4 115.45(18) 2 .
C1 C2 S2 122.71(17) 2 .
S4 C2 S2 121.81(14) . .
S5 C3 S4 124.50(14) . .
S5 C3 S3 123.54(15) . 2
S4 C3 S3 111.95(13) . 2
C5D C6D C1D 120.1(2) . .
C5D C6D H6D 119.9 . .
C1D C6D H6D 119.9 . .
O1 Mo1 S1 105.797(16) . .
O1 Mo1 S1 105.797(16) . 2
S1 Mo1 S1 148.41(3) . 2
O1 Mo1 S2 109.139(15) . 2
S1 Mo1 S2 85.132(19) . 2
S1 Mo1 S2 84.627(19) 2 2
O1 Mo1 S2 109.139(15) . .
S1 Mo1 S2 84.627(19) . .
S1 Mo1 S2 85.132(19) 2 .
S2 Mo1 S2 141.72(3) 2 .
C1 S1 Mo1 103.65(8) . .
C3 S3 C1 98.06(11) 2 .
C2 S2 Mo1 103.55(8) . .
C3 S4 C2 98.19(11) . .
C1C P1 C1B 106.66(11) . .
C1C P1 C1D 110.69(11) . .
C1B P1 C1D 110.32(11) . .
C1C P1 C1A 111.65(11) . .
C1B P1 C1A 110.52(11) . .
C1D P1 C1A 107.04(12) . .
C3B C2B C1B 119.6(2) . .
C3B C2B H2B 120.2 . .
C1B C2B H2B 120.2 . .
C4B C5B C6B 120.1(2) . .
C4B C5B H5B 119.9 . .
C6B C5B H5B 119.9 . .
C6C C1C C2C 119.7(2) . .
C6C C1C P1 122.3(2) . .
C2C C1C P1 118.03(18) . .
C4A C3A C2A 120.0(2) . .
C4A C3A H3A 120.0 . .
C2A C3A H3A 120.0 . .
C5A C6A C1A 120.0(2) . .
C5A C6A H6A 120.0 . .
C1A C6A H6A 120.0 . .
C4D C5D C6D 119.8(2) . .
C4D C5D H5D 120.1 . .
C6D C5D H5D 120.1 . .
C4C C5C C6C 120.1(2) . .
C4C C5C H5C 119.9 . .
C6C C5C H5C 119.9 . .
C2B C1B C6B 119.9(2) . .
C2B C1B P1 122.00(18) . .
C6B C1B P1 118.12(18) . .
C1C C6C C5C 119.9(2) . .
C1C C6C H6C 120.0 . .
C5C C6C H6C 120.0 . .
C3D C2D C1D 119.5(2) . .
C3D C2D H2D 120.3 . .
C1D C2D H2D 120.3 . .
C2C C3C C4C 119.8(2) . .
C2C C3C H3C 120.1 . .
C4C C3C H3C 120.1 . .
C5C C4C C3C 120.5(2) . .
C5C C4C H4C 119.8 . .
C3C C4C H4C 119.8 . .
C5B C6B C1B 119.6(2) . .
C5B C6B H6B 120.2 . .
C1B C6B H6B 120.2 . .
C2A C1A C6A 120.1(2) . .
C2A C1A P1 121.8(2) . .
C6A C1A P1 118.07(19) . .
C4D C3D C2D 120.1(2) . .
C4D C3D H3D 120.0 . .
C2D C3D H3D 120.0 . .
C6D C1D C2D 119.9(2) . .
C6D C1D P1 121.29(18) . .
C2D C1D P1 118.80(19) . .
C3A C4A C5A 120.9(2) . .
C3A C4A H4A 119.5 . .
C5A C4A H4A 119.5 . .
C6A C5A C4A 119.3(3) . .
C6A C5A H5A 120.3 . .
C4A C5A H5A 120.3 . .
C4B C3B C2B 120.5(2) . .
C4B C3B H3B 119.7 . .
C2B C3B H3B 119.7 . .
C3A C2A C1A 119.5(2) . .
C3A C2A H2A 120.2 . .
C1A C2A H2A 120.2 . .
C5D C4D C3D 120.7(2) . .
C5D C4D H4D 119.7 . .
C3D C4D H4D 119.7 . .
C3C C2C C1C 119.9(2) . .
C3C C2C H2C 120.1 . .
C1C C2C H2C 120.1 . .
C3B C4B C5B 120.2(2) . .
C3B C4B H4B 119.9 . .
C5B C4B H4B 119.9 . .

loop_
_geom_bond_atom_site_label_1
_geom_bond_atom_site_label_2
_geom_bond_distance
_geom_bond_site_symmetry_2
O1 Mo1 1.689(2) .
C1 C2 1.348(3) 2
C1 S3 1.739(2) .
C1 S1 1.754(2) .
C2 C1 1.348(3) 2
C2 S4 1.749(2) .
C2 S2 1.754(2) .
C3 S5 1.656(2) .
C3 S4 1.731(3) .
C3 S3 1.734(2) 2
C6D C5D 1.389(4) .
C6D C1D 1.391(3) .
C6D H6D 0.9300 .
Mo1 S1 2.3943(6) .
Mo1 S1 2.3943(6) 2
Mo1 S2 2.4019(5) 2
Mo1 S2 2.4019(5) .
S3 C3 1.734(2) 2
P1 C1C 1.789(2) .
P1 C1B 1.792(2) .
P1 C1D 1.795(2) .
P1 C1A 1.797(2) .
C2B C3B 1.384(4) .
C2B C1B 1.393(3) .
C2B H2B 0.9300 .
C5B C4B 1.385(4) .
C5B C6B 1.385(4) .
C5B H5B 0.9300 .
C1C C6C 1.388(3) .
C1C C2C 1.407(3) .
C3A C4A 1.378(4) .
C3A C2A 1.390(4) .
C3A H3A 0.9300 .
C6A C5A 1.382(4) .
C6A C1A 1.398(4) .
C6A H6A 0.9300 .
C5D C4D 1.379(4) .
C5D H5D 0.9300 .
C5C C4C 1.374(4) .
C5C C6C 1.392(4) .
C5C H5C 0.9300 .
C1B C6B 1.401(3) .
C6C H6C 0.9300 .
C2D C3D 1.389(4) .
C2D C1D 1.399(3) .
C2D H2D 0.9300 .
C3C C2C 1.379(4) .
C3C C4C 1.396(4) .
C3C H3C 0.9300 .
C4C H4C 0.9300 .
C6B H6B 0.9300 .
C1A C2A 1.394(4) .
C3D C4D 1.387(4) .
C3D H3D 0.9300 .
C4A C5A 1.394(4) .
C4A H4A 0.9300 .
C5A H5A 0.9300 .
C3B C4B 1.380(4) .
C3B H3B 0.9300 .
C2A H2A 0.9300 .
C4D H4D 0.9300 .
C2C H2C 0.9300 .
C4B H4B 0.9300 .
